data_2009887
loop_
_publ_author_name
'Van der Maelen Ur\'ia, Juan F.'
'Garc\'ia-Granda, Santiago'
'Cabeza, Javier A.'
'del R\'io, I.'

_publ_section_title
;
 [RuCl~2~(PH~2~Cy)(\h^6^-<i>p</i>-cymene)]
;
_journal_issue 7
_journal_name_full 'Acta Crystallographica Section C'
_journal_page_first 1064
_journal_page_last 1065
_journal_paper_doi 10.1107/S0108270194001083
_journal_volume 50
_journal_year 1994
_chemical_formula_moiety '[Ru Cl2 (C10 H14)(P H2 Cy)]'
_chemical_formula_sum 'C16 H27 Cl2 P Ru'
_chemical_formula_weight 422.32
_chemical_name_systematic
;
 dichloro(cyclohexylphosphine-P)-\h^6^-p-cymeneruthenium(II)
;
_space_group_IT_number 33
_symmetry_cell_setting orthorhombic
_symmetry_space_group_name_Hall 'P 2c -2n'
_symmetry_space_group_name_H-M 'P n a 21'
_audit_creation_method SHELXL
_cell_angle_alpha 90.00
_cell_angle_beta 90.00
_cell_angle_gamma 90.00
_cell_formula_units_Z 4
_cell_length_a 12.769(4)
_cell_length_b 15.826(10)
_cell_length_c 9.431(10)
_cell_measurement_reflns_used 25
_cell_measurement_temperature 293(2)
_cell_measurement_theta_max 18
_cell_measurement_theta_min 15
_cell_volume 1906(2)
_computing_cell_refinement 'CRYSDA (Beurskens et al., 1992)'
_computing_data_collection 'CAD4 Software (Enraf-Nonius, 1989)'
_computing_data_reduction 'DATAR (local program)'
_computing_molecular_graphics 'EUCLID (Spek, 1982)'
_computing_publication_material 'SHELXL93 (Sheldrick, 1994)'
_computing_structure_refinement 'SHELXL93 (Sheldrick, 1994)'
_computing_structure_solution 'SHELXS90 (Sheldrick, 1990)'
_diffrn_ambient_temperature 293(2)
_diffrn_measurement_device 'Enraf-Nonius CAD4 diffractometer'
_diffrn_measurement_method '\w-2\q scan technique'
_diffrn_radiation_monochromator graphite
_diffrn_radiation_source 'fine-focus sealed tube'
_diffrn_radiation_type MoK\a
_diffrn_radiation_wavelength 0.71073
_diffrn_reflns_av_R_equivalents 0.0170
_diffrn_reflns_av_sigmaI/netI 0.0469
_diffrn_reflns_limit_h_max 15
_diffrn_reflns_limit_h_min 0
_diffrn_reflns_limit_k_max 18
_diffrn_reflns_limit_k_min 0
_diffrn_reflns_limit_l_max 11
_diffrn_reflns_limit_l_min -11
_diffrn_reflns_number 3546
_diffrn_reflns_theta_max 24.91
_diffrn_reflns_theta_min 2.05
_diffrn_standards_decay_% 2
_diffrn_standards_interval_time 60
_diffrn_standards_number 3
_exptl_absorpt_coefficient_mu 1.18
_exptl_absorpt_correction_T_max 1.13
_exptl_absorpt_correction_T_min 0.97
_exptl_absorpt_correction_type 'semi-empirical (Walker & Stuart, 1983)'
_exptl_crystal_colour Red
_exptl_crystal_density_diffrn 1.47
_exptl_crystal_description 'Transparent prismatic block'
_exptl_crystal_F_000 864
_exptl_crystal_size_max 0.40
_exptl_crystal_size_mid 0.17
_exptl_crystal_size_min 0.10
_refine_diff_density_max 0.316
_refine_diff_density_min -0.341
_refine_ls_abs_structure_details 'Flack H D (1983), Acta Cryst. A39, 876-881'
_refine_ls_abs_structure_Flack -0.01(5)
_refine_ls_extinction_method none
_refine_ls_goodness_of_fit_all 1.023
_refine_ls_goodness_of_fit_obs 1.101
_refine_ls_matrix_type full
_refine_ls_number_parameters 223
_refine_ls_number_reflns 3323
_refine_ls_number_restraints 0
_refine_ls_restrained_S_all 1.023
_refine_ls_restrained_S_obs 1.101
_refine_ls_R_factor_all 0.0369
_refine_ls_R_factor_obs 0.0227
_refine_ls_shift/esd_max 0.166
_refine_ls_shift/esd_mean 0.009
_refine_ls_structure_factor_coef Fsqd
_refine_ls_weighting_scheme
; calc w = 1/[\s^2^(Fo^2^) + (0.0401P)^2^] where
P = (Fo^2^ + 2Fc^2^)/3
;
_refine_ls_wR_factor_all 0.0634
_refine_ls_wR_factor_obs 0.0609
_reflns_number_observed 2687
_reflns_number_total 3323
_reflns_observed_criterion >2sigma(I)
_cod_data_source_file na1074.cif
_cod_data_source_block n7a
_cod_depositor_comments
;
The following automatic conversions were performed:
'_symmetry_cell_setting' value 'Orthorhombic' changed to 'orthorhombic'
according to '/home/saulius/struct/CIF-dictionaries/cif_core.dic'
dictionary named 'cif_core.dic' version 2.4.1 from 2010-06-29.

Automatic conversion script
Id: cif_fix_enum 1527 2010-12-29 10:47:43Z saulius 

The following automatic conversions were performed:

'_symmetry_cell_setting' value 'Orthorhombic' changed to
'orthorhombic' according to
/home/saulius/struct/CIF-dictionaries/cif_core.dic dictionary named
'cif_core.dic' version 2.4.1 from 2010-06-29.

Automatic conversion script
Id: cif_fix_values 1715 2011-07-08 13:25:40Z adriana 
;
_cod_original_cell_volume 1906.(2)
_cod_database_code 2009887

loop_
_symmetry_equiv_pos_as_xyz
'x, y, z'
'-x+1/2, y+1/2, z+1/2'
'x+1/2, -y+1/2, z'
'-x, -y, z+1/2'

loop_
_atom_site_aniso_label
_atom_site_aniso_U_11
_atom_site_aniso_U_22
_atom_site_aniso_U_33
_atom_site_aniso_U_12
_atom_site_aniso_U_13
_atom_site_aniso_U_23
Ru1 0.03087(13) 0.04879(13) 0.05011(14) 0.00360(10) -0.00586(12) 0.0026(2)
P1 0.0504(5) 0.0578(5) 0.0486(5) 0.0065(4) -0.0036(4) -0.0061(4)
Cl1 0.0411(5) 0.0648(5) 0.0820(6) -0.0033(4) 0.0020(4) 0.0120(5)
Cl2 0.0546(5) 0.0616(5) 0.0907(6) 0.0204(4) 0.0074(5) 0.0074(5)
C1 0.057(2) 0.068(2) 0.040(2) 0.001(2) -0.002(2) 0.007(2)
C2 0.073(3) 0.062(2) 0.070(2) -0.002(2) 0.003(2) 0.010(2)
C3 0.118(4) 0.066(3) 0.122(4) -0.014(3) -0.026(3) 0.009(3)
C4 0.186(6) 0.074(3) 0.138(5) 0.010(4) 0.086(5) 0.026(3)
C5 0.035(2) 0.074(2) 0.054(2) 0.000(2) 0.001(2) -0.002(2)
C6 0.046(2) 0.063(2) 0.052(2) 0.007(2) 0.002(2) -0.002(2)
C7 0.060(2) 0.061(2) 0.060(2) -0.001(2) 0.004(2) -0.007(2)
C8 0.082(3) 0.067(3) 0.104(4) 0.002(2) 0.016(3) -0.019(3)
C9 0.060(2) 0.077(3) 0.063(2) -0.008(2) -0.014(2) -0.008(2)
C10 0.065(3) 0.079(3) 0.053(2) 0.006(2) -0.019(2) 0.000(2)
C11 0.040(2) 0.064(2) 0.044(2) 0.001(2) -0.0050(15) 0.000(2)
C12 0.073(3) 0.105(3) 0.056(2) -0.007(2) -0.018(2) -0.007(2)
C13 0.076(3) 0.148(5) 0.058(3) -0.002(3) -0.024(2) -0.003(3)
C14 0.082(3) 0.129(5) 0.069(4) 0.022(3) -0.001(2) 0.038(3)
C15 0.082(3) 0.080(3) 0.072(3) 0.014(2) -0.004(2) 0.019(2)
C16 0.066(2) 0.067(2) 0.061(2) -0.002(2) -0.012(2) 0.013(2)

loop_
_atom_site_label
_atom_site_fract_x
_atom_site_fract_y
_atom_site_fract_z
_atom_site_U_iso_or_equiv
_atom_site_thermal_displace_type
_atom_site_calc_flag
_atom_site_refinement_flags
_atom_site_occupancy
_atom_site_disorder_group
_atom_site_type_symbol
Ru1 0.25347(2) 0.255300(10) 0.8887 0.04325(8) Uani d . 1 . Ru
P1 0.32047(7) 0.27755(6) 1.1119(2) 0.0523(2) Uani d . 1 . P
H101 0.3797 0.3429 1.1051 0.106(3) Uiso d . 1 . H
H102 0.2559 0.2858 1.2009 0.106(3) Uiso d . 1 . H
Cl1 0.12961(7) 0.16651(6) 1.0112(2) 0.0626(2) Uani d . 1 . Cl
Cl2 0.14528(7) 0.37288(6) 0.9580(2) 0.0689(3) Uani d . 1 . Cl
C1 0.3330(3) 0.3279(2) 0.7217(4) 0.0548(8) Uani d . 1 . C
C2 0.3495(3) 0.4228(2) 0.7048(5) 0.0684(10) Uani d G 1 . C
H2 0.278(2) 0.453(3) 0.672(5) 0.106(3) Uiso d G 1 . H
C3 0.3970(4) 0.4649(3) 0.8280(6) 0.102(2) Uani d G 1 . C
H31 0.4750(13) 0.441(2) 0.810(3) 0.106(3) Uiso d G 1 . H
H32 0.376(3) 0.456(2) 0.9380(14) 0.106(3) Uiso d G 1 . H
H33 0.395(3) 0.5314(6) 0.802(4) 0.106(3) Uiso d G 1 . H
C4 0.4146(6) 0.4358(3) 0.5686(7) 0.133(3) Uani d G 1 . C
H41 0.4716(19) 0.4019(18) 0.506(4) 0.106(3) Uiso d G 1 . H
H42 0.428(2) 0.5029(5) 0.558(4) 0.106(3) Uiso d G 1 . H
H43 0.3368(11) 0.4208(19) 0.531(4) 0.106(3) Uiso d G 1 . H
C5 0.4055(3) 0.2728(2) 0.7888(4) 0.0541(8) Uani d G 1 . C
H5 0.475(2) 0.301(3) 0.834(5) 0.106(3) Uiso d G 1 . H
C6 0.3875(3) 0.1846(2) 0.8003(4) 0.0538(8) Uani d G 1 . C
H6 0.437(3) 0.152(3) 0.875(4) 0.106(3) Uiso d G 1 . H
C7 0.2931(3) 0.1491(2) 0.7450(4) 0.0605(9) Uani d . 1 . C
C8 0.2702(4) 0.0572(3) 0.7605(6) 0.0844(14) Uani d G 1 . C
H81 0.315(2) 0.031(2) 0.847(2) 0.106(3) Uiso d G 1 . H
H82 0.290(2) 0.024(2) 0.664(2) 0.106(3) Uiso d G 1 . H
H83 0.1877(7) 0.050(2) 0.782(4) 0.106(3) Uiso d G 1 . H
C9 0.2224(4) 0.2040(3) 0.6716(5) 0.0665(11) Uani d G 1 . C
H9 0.1519(19) 0.177(3) 0.628(4) 0.106(3) Uiso d G 1 . H
C10 0.2416(3) 0.2901(3) 0.6614(5) 0.0656(11) Uani d G 1 . C
H10 0.195(3) 0.337(2) 0.608(5) 0.106(3) Uiso d G 1 . H
C11 0.4151(3) 0.2054(2) 1.1922(4) 0.0495(8) Uani d G 1 . C
H11 0.483(2) 0.209(4) 1.123(4) 0.106(3) Uiso d G 1 . H
C12 0.4444(4) 0.2365(3) 1.3419(5) 0.0780(13) Uani d G 1 . C
H121 0.476(3) 0.2994(9) 1.331(5) 0.106(3) Uiso d G 1 . H
H122 0.373(2) 0.239(2) 1.403(5) 0.106(3) Uiso d G 1 . H
C13 0.5204(4) 0.1747(5) 1.4137(5) 0.094(2) Uani d G 1 . C
H131 0.5906(18) 0.175(3) 1.350(4) 0.106(3) Uiso d G 1 . H
H132 0.534(3) 0.211(3) 1.509(3) 0.106(3) Uiso d G 1 . H
C14 0.4820(4) 0.0853(4) 1.4130(5) 0.093(2) Uani d G 1 . C
H141 0.426(3) 0.104(3) 1.493(3) 0.106(3) Uiso d G 1 . H
H142 0.538(3) 0.042(2) 1.459(4) 0.106(3) Uiso d G 1 . H
C15 0.4543(4) 0.0569(3) 1.2645(5) 0.0778(12) Uani d G 1 . C
H151 0.5293(17) 0.066(2) 1.214(5) 0.106(3) Uiso d G 1 . H
H152 0.436(3) -0.0098(6) 1.267(5) 0.106(3) Uiso d G 1 . H
C16 0.3762(3) 0.1149(2) 1.1956(4) 0.0649(10) Uani d G 1 . C
H161 0.3045(16) 0.113(3) 1.256(3) 0.106(3) Uiso d G 1 . H
H162 0.363(3) 0.087(3) 1.093(2) 0.106(3) Uiso d G 1 . H

loop_
_atom_type_symbol
_atom_type_description
_atom_type_scat_dispersion_real
_atom_type_scat_dispersion_imag
_atom_type_scat_source
C C 0.0033 0.0016 'International Tables Vol C Tables 4.2.6.8 and 6.1.1.4'
H H 0.0000 0.0000 'International Tables Vol C Tables 4.2.6.8 and 6.1.1.4'
Cl Cl 0.1484 0.1585 'International Tables Vol C Tables 4.2.6.8 and 6.1.1.4'
P P 0.1023 0.0942 'International Tables Vol C Tables 4.2.6.8 and 6.1.1.4'
Ru Ru -1.2594 0.8363 'International Tables Vol C Tables 4.2.6.8 and 6.1.1.4'

loop_
_geom_angle_atom_site_label_1
_geom_angle_atom_site_label_2
_geom_angle_atom_site_label_3
_geom_angle
_geom_angle_publ_flag
C5 Ru1 C1 37.91(13) yes
C5 Ru1 C6 37.76(13) yes
C1 Ru1 C6 68.69(14) ?
C5 Ru1 C7 68.17(14) ?
C1 Ru1 C7 81.55(15) ?
C6 Ru1 C7 37.65(14) yes
C5 Ru1 C10 67.11(14) ?
C1 Ru1 C10 37.77(15) yes
C6 Ru1 C10 79.3(2) ?
C7 Ru1 C10 67.3(2) ?
C5 Ru1 C9 79.0(2) ?
C1 Ru1 C9 67.4(2) ?
C6 Ru1 C9 66.9(2) ?
C7 Ru1 C9 37.5(2) yes
C10 Ru1 C9 36.3(2) yes
C5 Ru1 P1 92.58(11) ?
C1 Ru1 P1 113.83(11) ?
C6 Ru1 P1 97.75(10) ?
C7 Ru1 P1 126.20(11) ?
C10 Ru1 P1 150.70(13) ?
C9 Ru1 P1 163.54(12) ?
C5 Ru1 Cl2 122.07(10) ?
C1 Ru1 Cl2 93.16(11) ?
C6 Ru1 Cl2 159.83(10) ?
C7 Ru1 Cl2 151.95(11) ?
C10 Ru1 Cl2 91.77(13) ?
C9 Ru1 Cl2 115.27(13) ?
P1 Ru1 Cl2 81.18(5) yes
C5 Ru1 Cl1 150.14(10) ?
C1 Ru1 Cl1 162.03(10) ?
C6 Ru1 Cl1 113.21(10) ?
C7 Ru1 Cl1 90.06(11) ?
C10 Ru1 Cl1 124.26(12) ?
C9 Ru1 Cl1 96.34(13) ?
P1 Ru1 Cl1 83.94(7) yes
Cl2 Ru1 Cl1 86.79(6) yes
C11 P1 Ru1 122.00(11) ?
C5 C1 C10 116.9(4) ?
C5 C1 C2 124.1(3) ?
C10 C1 C2 118.9(4) ?
C5 C1 Ru1 70.2(2) ?
C10 C1 Ru1 71.9(2) ?
C2 C1 Ru1 130.8(3) ?
C3 C2 C1 114.9(4) ?
C3 C2 C4 112.0(4) ?
C1 C2 C4 107.0(4) ?
C6 C5 C1 122.2(3) ?
C6 C5 Ru1 72.4(2) ?
C1 C5 Ru1 71.9(2) ?
C5 C6 C7 119.7(3) ?
C5 C6 Ru1 69.9(2) ?
C7 C6 Ru1 71.6(2) ?
C6 C7 C9 118.1(4) ?
C6 C7 C8 120.9(4) ?
C9 C7 C8 121.0(4) ?
C6 C7 Ru1 70.8(2) ?
C9 C7 Ru1 72.1(2) ?
C8 C7 Ru1 129.4(3) ?
C10 C9 C7 121.2(3) ?
C10 C9 Ru1 71.1(2) ?
C7 C9 Ru1 70.5(2) ?
C9 C10 C1 121.8(4) ?
C9 C10 Ru1 72.6(2) ?
C1 C10 Ru1 70.4(2) ?
C16 C11 C12 111.1(3) ?
C16 C11 P1 112.5(2) ?
C12 C11 P1 110.0(3) ?
C13 C12 C11 110.8(4) ?
C14 C13 C12 113.1(4) ?
C13 C14 C15 111.2(4) ?
C16 C15 C14 111.9(4) ?
C15 C16 C11 111.6(3) ?

loop_
_geom_bond_atom_site_label_1
_geom_bond_atom_site_label_2
_geom_bond_site_symmetry_2
_geom_bond_distance
_geom_bond_publ_flag
Ru1 C5 . 2.175(4) yes
Ru1 C1 . 2.198(4) yes
Ru1 C6 . 2.207(3) yes
Ru1 C7 . 2.217(4) yes
Ru1 C10 . 2.219(5) yes
Ru1 C9 . 2.238(5) yes
Ru1 P1 . 2.299(2) yes
Ru1 Cl2 . 2.4080(10) yes
Ru1 Cl1 . 2.4110(10) yes
P1 C11 . 1.827(4) ?
C1 C5 . 1.421(5) ?
C1 C10 . 1.430(5) ?
C1 C2 . 1.524(6) ?
C2 C3 . 1.470(7) ?
C2 C4 . 1.544(7) ?
C5 C6 . 1.418(5) ?
C6 C7 . 1.428(5) ?
C7 C9 . 1.431(6) ?
C7 C8 . 1.491(6) ?
C9 C10 . 1.389(8) ?
C11 C16 . 1.517(5) ?
C11 C12 . 1.541(5) ?
C12 C13 . 1.535(7) ?
C13 C14 . 1.497(9) ?
C14 C15 . 1.513(7) ?
C15 C16 . 1.504(5) ?
